data_4328088
loop_
_publ_author_name
'Stephen A. DiFranco'
'Nicholas A. Maciulis'
'Richard J. Staples'
'Rami J. Batrice'
'Aaron L. Odom'

_publ_section_title
;
 Evaluation of Donor and Steric Properties of Anionic Ligands on High
 Valent Transition Metals
;
_journal_name_full 'Inorganic Chemistry'
_journal_page_first 1187
_journal_page_last 1200
_journal_paper_doi 10.1021/ic202524r
_journal_volume 51
_journal_year 2012
_chemical_absolute_configuration unk
_chemical_formula_moiety 'C19 H32 Cr F3 N3 O'
_chemical_formula_sum 'C19 H32 Cr F3 N3 O'
_chemical_formula_weight 427.48
_space_group_IT_number 19
_symmetry_cell_setting orthorhombic
_symmetry_Int_Tables_number 19
_symmetry_space_group_name_Hall 'P 2ac 2ab'
_symmetry_space_group_name_H-M 'P 21 21 21'
_atom_sites_solution_hydrogens geom
_atom_sites_solution_primary direct
_atom_sites_solution_secondary difmap
_audit_creation_method SHELXL-97
_cell_angle_alpha 90.00
_cell_angle_beta 90.00
_cell_angle_gamma 90.00
_cell_formula_units_Z 4
_cell_length_a 7.8856(10)
_cell_length_b 13.0511(16)
_cell_length_c 21.720(3)
_cell_measurement_reflns_used 5832
_cell_measurement_temperature 173(2)
_cell_measurement_theta_max 24.83
_cell_measurement_theta_min 2.75
_cell_volume 2235.3(5)
_computing_cell_refinement 'APEX2 (BRUKER, V2008.5-0, 2006)'
_computing_data_collection 'COSMO (BRUKER, V1.58, 2006)'
_computing_data_reduction 'SAINT (BRUKER, V7.34A, 2006)'
_computing_molecular_graphics 'SHELXTL (Sheldrick, Acta Cryst. A64 2008, 112-122)'
_computing_publication_material 'SHELXTL (Sheldrick, Acta Cryst. A64 2008, 112-122)'
_computing_structure_refinement 'SHELXL (Sheldrick, Acta Cryst. A64 2008, 112-122)'
_computing_structure_solution 'SHELXS (Sheldrick, Acta Cryst. A64 2008, 112-122)'
_diffrn_ambient_temperature 173(2)
_diffrn_detector_area_resol_mean 836.6
_diffrn_measured_fraction_theta_full 1.000
_diffrn_measured_fraction_theta_max 0.998
_diffrn_measurement_device_type 'Bruker APEX-II CCD'
_diffrn_measurement_method '\w,and/f 0.5 deg'
_diffrn_radiation_monochromator graphite
_diffrn_radiation_probe x-ray
_diffrn_radiation_type MoK\a
_diffrn_radiation_wavelength 0.71073
_diffrn_reflns_av_R_equivalents 0.0425
_diffrn_reflns_av_sigmaI/netI 0.0402
_diffrn_reflns_limit_h_max 9
_diffrn_reflns_limit_h_min -9
_diffrn_reflns_limit_k_max 15
_diffrn_reflns_limit_k_min -15
_diffrn_reflns_limit_l_max 25
_diffrn_reflns_limit_l_min -26
_diffrn_reflns_number 16213
_diffrn_reflns_theta_full 25.00
_diffrn_reflns_theta_max 25.42
_diffrn_reflns_theta_min 1.82
_diffrn_source 'fine-focus sealed tube'
_exptl_absorpt_coefficient_mu 0.548
_exptl_absorpt_correction_T_max 0.8852
_exptl_absorpt_correction_T_min 0.7788
_exptl_absorpt_correction_type multi-scan
_exptl_absorpt_process_details SADABS
_exptl_crystal_colour orange
_exptl_crystal_density_diffrn 1.270
_exptl_crystal_description chunk
_exptl_crystal_F_000 904
_exptl_crystal_size_max 0.48
_exptl_crystal_size_mid 0.44
_exptl_crystal_size_min 0.23
_refine_diff_density_max 0.237
_refine_diff_density_min -0.310
_refine_diff_density_rms 0.049
_refine_ls_abs_structure_details 'Flack H D (1983), Acta Cryst. A39, 876-881'
_refine_ls_abs_structure_Flack 0.09(4)
_refine_ls_extinction_method none
_refine_ls_goodness_of_fit_ref 1.151
_refine_ls_hydrogen_treatment constr
_refine_ls_matrix_type full
_refine_ls_number_parameters 369
_refine_ls_number_reflns 4111
_refine_ls_number_restraints 418
_refine_ls_restrained_S_all 1.121
_refine_ls_R_factor_all 0.0567
_refine_ls_R_factor_gt 0.0519
_refine_ls_shift/su_max 0.006
_refine_ls_shift/su_mean 0.000
_refine_ls_structure_factor_coef Fsqd
_refine_ls_weighting_details 'calc w=1/[\s^2^(Fo^2^)+(0.0295P)^2^+2.3448P] where P=(Fo^2^+2Fc^2^)/3'
_refine_ls_weighting_scheme calc
_refine_ls_wR_factor_gt 0.1224
_refine_ls_wR_factor_ref 0.1241
_reflns_number_gt 3796
_reflns_number_total 4111
_reflns_threshold_expression >2sigma(I)
_cod_data_source_file ic202524r_si_003_14.cif
_cod_data_source_block sd29nov09
_cod_original_cell_volume 2235.4(5)
_cod_original_sg_symbol_Hall 'P 2ac 2ab '
_cod_database_code 4328088

loop_
_symmetry_equiv_pos_as_xyz
'x, y, z'
'-x+1/2, -y, z+1/2'
'-x, y+1/2, -z+1/2'
'x+1/2, -y+1/2, -z'

loop_
_atom_site_label
_atom_site_type_symbol
_atom_site_fract_x
_atom_site_fract_y
_atom_site_fract_z
_atom_site_U_iso_or_equiv
_atom_site_adp_type
_atom_site_occupancy
_atom_site_symmetry_multiplicity
_atom_site_calc_flag
_atom_site_refinement_flags
_atom_site_disorder_assembly
_atom_site_disorder_group
Cr1 Cr 1.01099(10) 0.76078(6) 0.83873(4) 0.02503(19) Uani 0.6979(12) 1 d P A 1
N1 N 0.8428(5) 0.7527(4) 0.87565(17) 0.0335(8) Uani 0.6979(12) 1 d P A 1
O1 O 0.9827(4) 0.7890(2) 0.75594(14) 0.0332(7) Uani 0.6979(12) 1 d PD A 1
C1 C 0.8581(7) 0.7775(4) 0.7136(3) 0.0254(12) Uani 0.6979(12) 1 d PDU A 1
C2 C 0.6874(9) 0.7765(6) 0.7296(4) 0.0312(15) Uani 0.6979(12) 1 d PDU A 1
H2A H 0.6552 0.7816 0.7716 0.037 Uiso 0.6979(12) 1 calc PR A 1
C3 C 0.5640(11) 0.7682(11) 0.6845(4) 0.034(2) Uani 0.6979(12) 1 d PDU A 1
H3A H 0.4482 0.7684 0.6965 0.041 Uiso 0.6979(12) 1 calc PR A 1
C4 C 0.6045(13) 0.759(4) 0.6214(7) 0.0365(14) Uani 0.6979(12) 1 d PDU A 1
C5 C 0.7753(12) 0.7577(14) 0.6072(4) 0.034(2) Uani 0.6979(12) 1 d PDU A 1
H5A H 0.8079 0.7506 0.5653 0.040 Uiso 0.6979(12) 1 calc PR A 1
C6 C 0.9021(10) 0.7660(6) 0.6517(3) 0.0314(15) Uani 0.6979(12) 1 d PDU A 1
H6A H 1.0181 0.7639 0.6399 0.038 Uiso 0.6979(12) 1 calc PR A 1
C7 C 0.4824(12) 0.7509(7) 0.5734(4) 0.0653(14) Uani 0.6979(12) 1 d PDU A 1
F1 F 0.3328(8) 0.7183(8) 0.5915(3) 0.129(3) Uani 0.6979(12) 1 d PDU A 1
F2 F 0.4534(13) 0.8400(5) 0.5450(4) 0.118(3) Uani 0.6979(12) 1 d PDU A 1
F3 F 0.5307(12) 0.6895(8) 0.5283(4) 0.127(3) Uani 0.6979(12) 1 d PDU A 1
N2 N 1.1003(3) 0.6305(2) 0.84001(13) 0.0299(6) Uani 1 1 d . . .
C22 C 1.2468(6) 0.6179(5) 0.8013(2) 0.0327(11) Uani 0.6979(12) 1 d PU A 1
H22A H 1.2769 0.6873 0.7851 0.039 Uiso 0.6979(12) 1 calc PR A 1
C221 C 1.4052(5) 0.5754(3) 0.8327(2) 0.0487(10) Uani 1 1 d U . .
H21B H 1.4347 0.6187 0.8680 0.073 Uiso 0.6979(12) 1 calc PR A 1
H21C H 1.4995 0.5747 0.8033 0.073 Uiso 0.6979(12) 1 calc PR A 1
H21D H 1.3829 0.5054 0.8469 0.073 Uiso 0.6979(12) 1 calc PR A 1
H21E H 1.4811 0.5256 0.8154 0.073 Uiso 0.3021(12) 1 d PR A 2
H21F H 1.4350 0.6424 0.8180 0.073 Uiso 0.3021(12) 1 d PR A 2
H21G H 1.4135 0.5737 0.8768 0.073 Uiso 0.3021(12) 1 d PR A 2
C222 C 1.1996(5) 0.5498(3) 0.74420(18) 0.0468(10) Uani 1 1 d U . .
H22B H 1.0997 0.5768 0.7248 0.070 Uiso 0.6979(12) 1 d PR A 1
H22C H 1.2914 0.5494 0.7152 0.070 Uiso 0.6979(12) 1 d PR A 1
H22D H 1.1780 0.4811 0.7580 0.070 Uiso 0.6979(12) 1 d PR A 1
H22E H 1.2751 0.5011 0.7256 0.070 Uiso 0.3021(12) 1 d PR A 2
H22F H 1.0845 0.5310 0.7354 0.070 Uiso 0.3021(12) 1 d PR A 2
H22G H 1.2220 0.6168 0.7279 0.070 Uiso 0.3021(12) 1 d PR A 2
C21 C 1.0438(8) 0.5397(5) 0.8756(3) 0.0431(14) Uani 0.6979(12) 1 d PU A 1
H21A H 1.1161 0.4806 0.8625 0.052 Uiso 0.6979(12) 1 calc PR A 1
C211 C 1.0673(7) 0.5529(4) 0.94384(19) 0.0621(14) Uani 1 1 d U . .
H11B H 1.1837 0.5694 0.9522 0.093 Uiso 0.6979(12) 1 d PR A 1
H11C H 0.9958 0.6076 0.9579 0.093 Uiso 0.6979(12) 1 d PR A 1
H11D H 1.0376 0.4908 0.9649 0.093 Uiso 0.6979(12) 1 d PR A 1
H11E H 1.1428 0.6039 0.9601 0.093 Uiso 0.3021(12) 1 d PR A 2
H11F H 0.9826 0.5367 0.9741 0.093 Uiso 0.3021(12) 1 d PR A 2
H11G H 1.1304 0.4922 0.9339 0.093 Uiso 0.3021(12) 1 d PR A 2
C212 C 0.8610(5) 0.5132(4) 0.8593(2) 0.0593(12) Uani 1 1 d U . .
H12B H 0.8248 0.4549 0.8829 0.089 Uiso 0.6979(12) 1 d PR A 1
H12C H 0.7889 0.5706 0.8682 0.089 Uiso 0.6979(12) 1 d PR A 1
H12D H 0.8543 0.4973 0.8162 0.089 Uiso 0.6979(12) 1 d PR A 1
H12E H 0.8079 0.5398 0.8229 0.089 Uiso 0.3021(12) 1 d PR A 2
H12F H 0.9235 0.4524 0.8491 0.089 Uiso 0.3021(12) 1 d PR A 2
H12G H 0.7757 0.4969 0.8892 0.089 Uiso 0.3021(12) 1 d PR A 2
N3 N 1.1275(3) 0.8635(2) 0.87413(12) 0.0277(6) Uani 1 1 d . . .
C32 C 1.2947(6) 0.8873(4) 0.8455(3) 0.0313(11) Uani 0.6979(12) 1 d PU A 1
H32A H 1.3087 0.8396 0.8098 0.038 Uiso 0.6979(12) 1 calc PR A 1
C321 C 1.4420(5) 0.8663(4) 0.88968(19) 0.0525(11) Uani 1 1 d U . .
H32B H 1.4351 0.7973 0.9047 0.079 Uiso 0.6979(12) 1 d PR A 1
H32C H 1.5469 0.8755 0.8679 0.079 Uiso 0.6979(12) 1 d PR A 1
H32D H 1.4374 0.9132 0.9237 0.079 Uiso 0.6979(12) 1 d PR A 1
H32E H 1.4309 0.8268 0.9267 0.079 Uiso 0.3021(12) 1 d PR A 2
H32F H 1.4572 0.8211 0.8553 0.079 Uiso 0.3021(12) 1 d PR A 2
H32G H 1.5385 0.9109 0.8931 0.079 Uiso 0.3021(12) 1 d PR A 2
C322 C 1.2977(6) 0.9948(3) 0.8198(2) 0.0509(11) Uani 1 1 d U . .
H32H H 1.2025 1.0043 0.7929 0.076 Uiso 0.6979(12) 1 d PR A 1
H32I H 1.2915 1.0431 0.8531 0.076 Uiso 0.6979(12) 1 d PR A 1
H32J H 1.4010 1.0053 0.7973 0.076 Uiso 0.6979(12) 1 d PR A 1
H32K H 1.1962 1.0344 0.8146 0.076 Uiso 0.3021(12) 1 d PR A 2
H32L H 1.3935 1.0399 0.8229 0.076 Uiso 0.3021(12) 1 d PR A 2
H32M H 1.3122 0.9502 0.7851 0.076 Uiso 0.3021(12) 1 d PR A 2
C31 C 1.0908(8) 0.9255(4) 0.9306(2) 0.0366(13) Uani 0.6979(12) 1 d PU A 1
H31A H 1.1852 0.9753 0.9377 0.044 Uiso 0.6979(12) 1 calc PR A 1
C311 C 1.0756(6) 0.8526(4) 0.98649(17) 0.0534(11) Uani 1 1 d U . .
H31B H 1.1805 0.8163 0.9917 0.080 Uiso 0.6979(12) 1 d PR A 1
H31C H 1.0520 0.8919 1.0228 0.080 Uiso 0.6979(12) 1 d PR A 1
H31D H 0.9855 0.8045 0.9796 0.080 Uiso 0.6979(12) 1 d PR A 1
H31E H 1.1210 0.7846 0.9896 0.080 Uiso 0.3021(12) 1 d PR A 2
H31F H 1.1649 0.9016 0.9924 0.080 Uiso 0.3021(12) 1 d PR A 2
H31G H 0.9902 0.8623 1.0174 0.080 Uiso 0.3021(12) 1 d PR A 2
C312 C 0.9249(6) 0.9834(3) 0.92242(19) 0.0518(11) Uani 1 1 d U . .
H31H H 0.9338 1.0285 0.8877 0.078 Uiso 0.6979(12) 1 d PR A 1
H31I H 0.8348 0.9353 0.9156 0.078 Uiso 0.6979(12) 1 d PR A 1
H31J H 0.9013 1.0227 0.9588 0.078 Uiso 0.6979(12) 1 d PR A 1
H31K H 0.8737 0.9974 0.8832 0.078 Uiso 0.3021(12) 1 d PR A 2
H31L H 0.8417 0.9911 0.9543 0.078 Uiso 0.3021(12) 1 d PR A 2
H31M H 1.0165 1.0305 0.9293 0.078 Uiso 0.3021(12) 1 d PR A 2
Cr2 Cr 1.0820(3) 0.76155(17) 0.81713(9) 0.02503(19) Uani 0.3021(12) 1 d P A 2
N4 N 1.2178(11) 0.7766(8) 0.7671(4) 0.0335(8) Uani 0.3021(12) 1 d P A 2
O10 O 0.8650(10) 0.7781(6) 0.7876(3) 0.0332(7) Uani 0.3021(12) 1 d PD A 2
C10 C 0.789(2) 0.7719(12) 0.7307(6) 0.0254(12) Uani 0.3021(12) 1 d PDU A 2
C20 C 0.6139(19) 0.7751(17) 0.7289(10) 0.033(3) Uani 0.3021(12) 1 d PDU A 2
H20A H 0.5537 0.7786 0.7668 0.039 Uiso 0.3021(12) 1 calc PR A 2
C30 C 0.522(3) 0.773(3) 0.6746(11) 0.041(4) Uani 0.3021(12) 1 d PDU A 2
H30A H 0.4021 0.7811 0.6723 0.049 Uiso 0.3021(12) 1 calc PR A 2
C40 C 0.626(3) 0.759(8) 0.6242(17) 0.0364(15) Uani 0.3021(12) 1 d PDU A 2
C50 C 0.802(3) 0.755(3) 0.6222(10) 0.031(4) Uani 0.3021(12) 1 d PDU A 2
H50A H 0.8629 0.7493 0.5847 0.037 Uiso 0.3021(12) 1 calc PR A 2
C60 C 0.879(2) 0.7594(13) 0.6779(8) 0.025(3) Uani 0.3021(12) 1 d PU A 2
H60A H 0.9993 0.7537 0.6800 0.031 Uiso 0.3021(12) 1 calc PR A 2
C70 C 0.506(2) 0.7468(13) 0.5664(9) 0.0653(14) Uani 0.3021(12) 1 d PDU A 2
F10 F 0.366(2) 0.8019(17) 0.5710(9) 0.124(7) Uani 0.3021(12) 1 d PDU A 2
F20 F 0.579(2) 0.7762(18) 0.5157(5) 0.118(5) Uani 0.3021(12) 1 d PDU A 2
F30 F 0.455(3) 0.6521(10) 0.5600(8) 0.108(6) Uani 0.3021(12) 1 d PDU A 2
C21B C 0.990(2) 0.5919(12) 0.8857(6) 0.044(3) Uani 0.3021(12) 1 d PU A 2
H21X H 0.9194 0.6519 0.8985 0.052 Uiso 0.3021(12) 1 calc PR A 2
C31B C 1.0042(18) 0.8708(10) 0.9237(5) 0.035(2) Uani 0.3021(12) 1 d PU A 2
H31X H 0.9117 0.8200 0.9160 0.042 Uiso 0.3021(12) 1 calc PR A 2
C22B C 1.2208(15) 0.5509(10) 0.8141(6) 0.034(2) Uani 0.3021(12) 1 d PU A 2
H22X H 1.1893 0.4821 0.8308 0.040 Uiso 0.3021(12) 1 calc PR A 2
C32B C 1.2852(16) 0.9240(11) 0.8785(7) 0.040(3) Uani 0.3021(12) 1 d PU A 2
H32X H 1.2707 0.9709 0.9145 0.049 Uiso 0.3021(12) 1 calc PR A 2

loop_
_atom_site_aniso_label
_atom_site_aniso_U_11
_atom_site_aniso_U_22
_atom_site_aniso_U_33
_atom_site_aniso_U_23
_atom_site_aniso_U_13
_atom_site_aniso_U_12
Cr1 0.0214(4) 0.0260(3) 0.0277(4) -0.0015(3) -0.0002(3) 0.0010(4)
N1 0.0279(18) 0.038(2) 0.0349(19) -0.0040(19) 0.0022(15) 0.0013(18)
O1 0.0281(17) 0.0399(17) 0.0316(16) 0.0011(13) -0.0063(13) 0.0023(15)
C1 0.033(3) 0.024(2) 0.020(3) 0.000(2) 0.000(3) -0.004(3)
C2 0.030(4) 0.041(3) 0.023(3) -0.009(2) 0.001(4) 0.000(4)
C3 0.025(4) 0.040(3) 0.036(4) 0.000(4) -0.004(3) 0.006(4)
C4 0.041(3) 0.038(2) 0.031(2) 0.000(3) -0.013(3) 0.000(6)
C5 0.043(4) 0.039(3) 0.018(4) 0.003(4) -0.012(3) -0.006(4)
C6 0.039(3) 0.037(3) 0.018(4) 0.002(3) 0.001(3) 0.002(3)
C7 0.083(4) 0.065(3) 0.049(3) -0.003(3) -0.019(3) 0.005(4)
F1 0.065(3) 0.202(9) 0.121(5) 0.035(6) -0.046(3) -0.061(5)
F2 0.144(8) 0.112(5) 0.098(5) 0.045(4) -0.079(5) -0.004(5)
F3 0.145(8) 0.155(8) 0.080(5) -0.055(5) -0.058(5) 0.024(7)
N2 0.0306(14) 0.0316(14) 0.0273(14) 0.0013(13) -0.0004(13) -0.0015(11)
C22 0.025(3) 0.036(3) 0.038(3) -0.003(2) 0.002(2) 0.004(2)
C221 0.030(2) 0.059(2) 0.057(3) -0.011(2) -0.008(2) 0.0105(18)
C222 0.043(2) 0.054(3) 0.043(2) -0.0113(19) -0.0006(18) 0.007(2)
C21 0.048(4) 0.030(3) 0.051(3) 0.008(3) 0.004(3) -0.002(3)
C211 0.087(4) 0.063(3) 0.036(2) 0.013(2) -0.002(2) -0.006(3)
C212 0.047(2) 0.052(3) 0.079(3) 0.004(2) 0.003(2) -0.016(2)
N3 0.0283(15) 0.0285(15) 0.0265(14) -0.0026(12) 0.0031(12) -0.0012(12)
C32 0.026(2) 0.038(3) 0.030(3) -0.012(2) -0.003(2) 0.000(2)
C321 0.036(2) 0.070(3) 0.051(2) -0.006(2) -0.0083(18) 0.004(2)
C322 0.051(3) 0.048(2) 0.054(3) 0.009(2) 0.008(2) -0.013(2)
C31 0.045(3) 0.038(3) 0.027(3) -0.009(2) 0.005(2) -0.011(3)
C311 0.065(3) 0.066(3) 0.0293(19) -0.0043(19) 0.0015(19) 0.008(2)
C312 0.061(3) 0.051(2) 0.044(2) -0.010(2) 0.011(2) 0.017(2)
Cr2 0.0214(4) 0.0260(3) 0.0277(4) -0.0015(3) -0.0002(3) 0.0010(4)
N4 0.0279(18) 0.038(2) 0.0349(19) -0.0040(19) 0.0022(15) 0.0013(18)
O10 0.0281(17) 0.0399(17) 0.0316(16) 0.0011(13) -0.0063(13) 0.0023(15)
C10 0.033(3) 0.024(2) 0.020(3) 0.000(2) 0.000(3) -0.004(3)
C20 0.029(7) 0.044(6) 0.026(6) 0.000(5) -0.007(7) 0.010(8)
C30 0.034(9) 0.057(7) 0.033(7) 0.001(6) -0.019(6) 0.010(9)
C40 0.040(4) 0.038(2) 0.031(2) 0.001(3) -0.014(3) 0.000(6)
C50 0.036(7) 0.037(6) 0.019(8) -0.001(8) -0.013(6) 0.000(7)
C60 0.031(6) 0.031(6) 0.014(7) -0.007(7) -0.006(7) 0.004(5)
C70 0.083(4) 0.065(3) 0.049(3) -0.003(3) -0.019(3) 0.005(4)
F10 0.110(15) 0.139(16) 0.121(15) -0.032(12) -0.072(12) 0.059(13)
F20 0.144(13) 0.165(14) 0.044(6) 0.016(8) -0.035(7) 0.027(13)
F30 0.131(14) 0.090(9) 0.104(12) -0.039(9) -0.051(10) -0.030(9)
C21B 0.048(7) 0.040(7) 0.042(6) 0.008(6) 0.001(6) 0.002(6)
C31B 0.034(6) 0.048(6) 0.022(5) -0.007(5) 0.004(5) 0.013(6)
C22B 0.033(6) 0.032(6) 0.036(6) 0.002(5) -0.006(5) -0.001(5)
C32B 0.037(6) 0.043(7) 0.041(7) -0.008(6) -0.004(6) -0.020(5)

loop_
_atom_type_symbol
_atom_type_description
_atom_type_scat_dispersion_real
_atom_type_scat_dispersion_imag
_atom_type_scat_source
C C 0.0033 0.0016 'International Tables Vol C Tables 4.2.6.8 and 6.1.1.4'
H H 0.0000 0.0000 'International Tables Vol C Tables 4.2.6.8 and 6.1.1.4'
N N 0.0061 0.0033 'International Tables Vol C Tables 4.2.6.8 and 6.1.1.4'
O O 0.0106 0.0060 'International Tables Vol C Tables 4.2.6.8 and 6.1.1.4'
F F 0.0171 0.0103 'International Tables Vol C Tables 4.2.6.8 and 6.1.1.4'
Cr Cr 0.3209 0.6236 'International Tables Vol C Tables 4.2.6.8 and 6.1.1.4'

loop_
_geom_angle_atom_site_label_1
_geom_angle_atom_site_label_2
_geom_angle_atom_site_label_3
_geom_angle
N1 Cr1 N3 105.42(19)
N1 Cr1 N2 104.9(2)
N3 Cr1 N2 119.13(13)
N1 Cr1 O1 114.36(19)
N3 Cr1 O1 109.22(14)
N2 Cr1 O1 104.16(14)
C1 O1 Cr1 136.6(4)
O1 C1 C2 122.3(6)
O1 C1 C6 119.0(6)
C2 C1 C6 118.7(6)
C1 C2 C3 120.3(6)
C1 C2 H2A 119.9
C3 C2 H2A 119.9
C2 C3 C4 122.3(8)
C2 C3 H3A 118.9
C4 C3 H3A 118.9
C5 C4 C3 115.9(11)
C5 C4 C7 119.7(11)
C3 C4 C7 124.3(8)
C4 C5 C6 122.9(10)
C4 C5 H5A 118.5
C6 C5 H5A 118.5
C1 C6 C5 119.8(7)
C1 C6 H6A 120.1
C5 C6 H6A 120.1
F1 C7 F3 106.5(8)
F1 C7 F2 105.5(8)
F3 C7 F2 103.5(8)
F1 C7 C4 114.5(11)
F3 C7 C4 113.2(13)
F2 C7 C4 113(2)
C21B N2 C22 149.9(7)
C21B N2 C21 33.3(6)
C22 N2 C21 117.0(4)
C21B N2 C22B 113.8(9)
C22 N2 C22B 37.0(5)
C21 N2 C22B 80.5(6)
C21B N2 Cr2 119.1(7)
C22 N2 Cr2 90.7(3)
C21 N2 Cr2 152.3(3)
C22B N2 Cr2 127.1(5)
C21B N2 Cr1 96.0(7)
C22 N2 Cr1 113.8(3)
C21 N2 Cr1 129.1(3)
C22B N2 Cr1 150.1(5)
Cr2 N2 Cr1 23.19(7)
N2 C22 C221 115.9(4)
N2 C22 C222 109.6(4)
C221 C22 C222 109.9(4)
N2 C22 H22A 107.0
C221 C22 H22A 107.0
C222 C22 H22A 107.0
N2 C22 H21F 127.2
C221 C22 H21F 36.2
C222 C22 H21F 121.7
H22A C22 H21F 70.8
C22 C221 C22B 35.7(5)
C22 C221 H21B 109.5
C22B C221 H21B 123.2
C22 C221 H21C 109.5
C22B C221 H21C 122.9
H21B C221 H21C 109.5
C22 C221 H21D 109.5
C22B C221 H21D 73.8
H21B C221 H21D 109.5
H21C C221 H21D 109.5
C22 C221 H21E 125.5
C22B C221 H21E 110.2
H21B C221 H21E 123.2
H21C C221 H21E 42.7
H21D C221 H21E 66.8
C22 C221 H21F 73.8
C22B C221 H21F 109.4
H21B C221 H21F 71.0
H21C C221 H21F 66.8
H21D C221 H21F 175.9
H21E C221 H21F 109.5
C22 C221 H21G 120.6
C22B C221 H21G 108.7
H21B C221 H21G 38.4
H21C C221 H21G 126.7
H21D C221 H21G 71.2
H21E C221 H21G 109.5
H21F C221 H21G 109.5
C22B C222 C22 35.3(5)
C22B C222 H22B 121.4
C22 C222 H22B 109.4
C22B C222 H22C 124.8
C22 C222 H22C 110.0
H22B C222 H22C 109.5
C22B C222 H22D 73.7
C22 C222 H22D 109.0
H22B C222 H22D 109.5
H22C C222 H22D 109.5
C22B C222 H22E 110.9
C22 C222 H22E 124.1
H22B C222 H22E 124.6
H22C C222 H22E 41.6
H22D C222 H22E 67.9
C22B C222 H22F 107.8
C22 C222 H22F 121.8
H22B C222 H22F 39.6
H22C C222 H22F 125.5
H22D C222 H22F 69.9
H22E C222 H22F 109.5
C22B C222 H22G 109.7
C22 C222 H22G 74.5
H22B C222 H22G 69.8
H22C C222 H22G 67.9
H22D C222 H22G 176.4
H22E C222 H22G 109.5
H22F C222 H22G 109.5
N2 C21 C211 112.7(4)
N2 C21 C212 110.2(5)
C211 C21 C212 111.8(5)
N2 C21 H21A 107.3
C211 C21 H21A 107.3
C212 C21 H21A 107.3
N2 C21 H11G 127.3
C211 C21 H11G 36.4
C212 C21 H11G 120.6
H21A C21 H11G 71.1
N2 C21 H12F 124.3
C211 C21 H12F 120.8
C212 C21 H12F 35.8
H21A C21 H12F 71.6
H11G C21 H12F 105.6
C21B C211 C21 32.3(6)
C21B C211 H11B 118.4
C21 C211 H11B 109.3
C21B C211 H11C 77.1
C21 C211 H11C 109.1
H11B C211 H11C 109.5
C21B C211 H11D 126.2
C21 C211 H11D 110.0
H11B C211 H11D 109.5
H11C C211 H11D 109.5
C21B C211 H11E 109.2
C21 C211 H11E 121.1
H11B C211 H11E 35.1
H11C C211 H11E 74.4
H11D C211 H11E 124.3
C21B C211 H11F 111.6
C21 C211 H11F 124.3
H11B C211 H11F 125.8
H11C C211 H11F 62.4
H11D C211 H11F 47.1
H11E C211 H11F 109.5
C21B C211 H11G 107.6
C21 C211 H11G 75.4
H11B C211 H11G 74.5
H11C C211 H11G 171.9
H11D C211 H11G 62.4
H11E C211 H11G 109.5
H11F C211 H11G 109.5
C21 C212 C21B 31.4(6)
C21 C212 H12B 109.7
C21B C212 H12B 121.4
C21 C212 H12C 109.6
C21B C212 H12C 78.3
H12B C212 H12C 109.5
C21 C212 H12D 109.1
C21B C212 H12D 122.6
H12B C212 H12D 109.5
H12C C212 H12D 109.5
C21 C212 H12E 121.4
C21B C212 H12E 110.5
H12B C212 H12E 126.6
H12C C212 H12E 68.0
H12D C212 H12E 41.5
C21 C212 H12F 75.9
C21B C212 H12F 107.2
H12B C212 H12F 67.8
H12C C212 H12F 174.5
H12D C212 H12F 68.0
H12E C212 H12F 109.5
C21 C212 H12G 123.7
C21B C212 H12G 110.7
H12B C212 H12G 41.8
H12C C212 H12G 67.7
H12D C212 H12G 125.1
H12E C212 H12G 109.5
H12F C212 H12G 109.5
C31B N3 C32B 118.8(9)
C31B N3 C32 152.5(7)
C32B N3 C32 33.9(6)
C31B N3 C31 39.6(6)
C32B N3 C31 79.7(7)
C32 N3 C31 113.6(4)
C31B N3 Cr1 91.3(6)
C32B N3 Cr1 148.9(7)
C32 N3 Cr1 115.4(3)
C31 N3 Cr1 130.9(3)
C31B N3 Cr2 114.4(6)
C32B N3 Cr2 126.1(7)
C32 N3 Cr2 92.4(3)
C31 N3 Cr2 153.9(3)
Cr1 N3 Cr2 23.04(7)
N3 C32 C322 111.2(4)
N3 C32 C321 111.8(4)
C322 C32 C321 112.7(4)
N3 C32 H32A 106.9
C322 C32 H32A 106.9
C321 C32 H32A 106.9
N3 C32 H32F 123.6
C322 C32 H32F 123.5
C321 C32 H32F 36.2
H32A C32 H32F 70.8
N3 C32 H32M 122.7
C322 C32 H32M 36.5
C321 C32 H32M 123.8
H32A C32 H32M 70.4
H32F C32 H32M 109.6
C32B C321 C32 33.4(6)
C32B C321 H32B 119.4
C32 C321 H32B 109.8
C32B C321 H32C 125.4
C32 C321 H32C 108.8
H32B C321 H32C 109.5
C32B C321 H32D 76.6
C32 C321 H32D 109.9
H32B C321 H32D 109.5
H32C C321 H32D 109.5
C32B C321 H32E 109.7
C32 C321 H32E 123.5
H32B C321 H32E 37.3
H32C C321 H32E 124.0
H32D C321 H32E 72.2
C32B C321 H32F 106.9
C32 C321 H32F 73.5
H32B C321 H32F 72.2
H32C C321 H32F 65.5
H32D C321 H32F 174.9
H32E C321 H32F 109.5
C32B C321 H32G 111.7
C32 C321 H32G 122.7
H32B C321 H32G 125.9
H32C C321 H32G 44.0
H32D C321 H32G 65.5
H32E C321 H32G 109.5
H32F C321 H32G 109.5
C32 C322 C32B 32.5(5)
C32 C322 H32H 109.5
C32B C322 H32H 121.3
C32 C322 H32I 109.3
C32B C322 H32I 76.9
H32H C322 H32I 109.5
C32 C322 H32J 109.6
C32B C322 H32J 123.3
H32H C322 H32J 109.5
H32I C322 H32J 109.5
C32 C322 H32K 122.1
C32B C322 H32K 111.0
H32H C322 H32K 37.4
H32I C322 H32K 72.1
H32J C322 H32K 124.8
C32 C322 H32L 123.9
C32B C322 H32L 110.7
H32H C322 H32L 125.3
H32I C322 H32L 65.5
H32J C322 H32L 44.0
H32K C322 H32L 109.5
C32 C322 H32M 74.2
C32B C322 H32M 106.7
H32H C322 H32M 72.1
H32I C322 H32M 174.8
H32J C322 H32M 65.5
H32K C322 H32M 109.5
H32L C322 H32M 109.5
N3 C31 C312 109.8(4)
N3 C31 C311 109.0(4)
C312 C31 C311 109.3(4)
N3 C31 H31A 109.6
C312 C31 H31A 109.6
C311 C31 H31A 109.6
N3 C31 H31F 123.2
C312 C31 H31F 122.9
C311 C31 H31F 36.7
H31A C31 H31F 72.8
N3 C31 H31M 123.9
C312 C31 H31M 37.2
C311 C31 H31M 123.3
H31A C31 H31M 72.4
H31F C31 H31M 111.1
C31B C311 C31 38.3(6)
C31B C311 H31B 120.7
C31 C311 H31B 109.3
C31B C311 H31C 126.4
C31 C311 H31C 109.4
H31B C311 H31C 109.5
C31B C311 H31D 71.5
C31 C311 H31D 109.7
H31B C311 H31D 109.5
H31C C311 H31D 109.5
C31B C311 H31E 110.6
C31 C311 H31E 126.5
H31B C311 H31E 38.2
H31C C311 H31E 120.6
H31D C311 H31E 71.4
C31B C311 H31F 107.1
C31 C311 H31F 68.8
H31B C311 H31F 71.4
H31C C311 H31F 71.1
H31D C311 H31F 178.6
H31E C311 H31F 109.5
C31B C311 H31G 110.7
C31 C311 H31G 121.6
H31B C311 H31G 125.9
H31C C311 H31G 38.5
H31D C311 H31G 71.0
H31E C311 H31G 109.5
H31F C311 H31G 109.5
C31 C312 C31B 37.3(5)
C31 C312 H31H 109.5
C31B C312 H31H 123.3
C31 C312 H31I 109.2
C31B C312 H31I 72.0
H31H C312 H31I 109.5
C31 C312 H31J 109.7
C31B C312 H31J 123.6
H31H C312 H31J 109.5
H31I C312 H31J 109.5
C31 C312 H31K 124.0
C31B C312 H31K 110.7
H31H C312 H31K 38.4
H31I C312 H31K 71.1
H31J C312 H31K 123.1
C31 C312 H31L 123.8
C31B C312 H31L 110.6
H31H C312 H31L 123.6
H31I C312 H31L 71.0
H31J C312 H31L 38.4
H31K C312 H31L 109.5
C31 C312 H31M 69.7
C31B C312 H31M 107.0
H31H C312 H31M 71.1
H31I C312 H31M 179.0
H31J C312 H31M 71.0
H31K C312 H31M 109.5
H31L C312 H31M 109.5
N4 Cr2 N2 105.2(4)
N4 Cr2 O10 112.7(4)
N2 Cr2 O10 106.5(3)
N4 Cr2 N3 104.2(4)
N2 Cr2 N3 119.08(16)
O10 Cr2 N3 109.2(3)
C10 O10 Cr2 135.3(9)
C60 C10 C20 120.1(14)
C60 C10 O10 122.6(14)
C20 C10 O10 117.2(16)
C10 C20 C30 123.2(19)
C10 C20 H20A 118.4
C30 C20 H20A 118.4
C40 C30 C20 111(2)
C40 C30 H30A 124.4
C20 C30 H30A 124.4
C70 C40 C30 106(2)
C70 C40 C50 125(2)
C30 C40 C50 129(3)
C60 C50 C40 115(2)
C60 C50 H50A 122.5
C40 C50 H50A 122.5
C10 C60 C50 121.4(16)
C10 C60 H60A 119.3
C50 C60 H60A 119.3
C40 C70 F20 112(2)
C40 C70 F30 111(4)
F20 C70 F30 108.9(15)
C40 C70 F10 113(3)
F20 C70 F10 106.0(14)
F30 C70 F10 105.4(14)
N2 C21B C211 117.6(11)
N2 C21B C212 112.3(9)
C211 C21B C212 110.8(9)
N2 C21B H11C 129.1
C211 C21B H11C 36.2
C212 C21B H11C 118.1
N2 C21B H21X 105.0
C211 C21B H21X 105.0
C212 C21B H21X 105.0
H11C C21B H21X 68.8
N3 C31B C311 114.4(9)
N3 C31B C312 108.0(8)
C311 C31B C312 108.0(7)
N3 C31B H31D 128.9
C311 C31B H31D 37.4
C312 C31B H31D 120.4
N3 C31B H31I 121.0
C311 C31B H31I 120.1
C312 C31B H31I 35.1
H31D C31B H31I 108.2
N3 C31B H31X 108.8
C311 C31B H31X 108.8
C312 C31B H31X 108.8
H31D C31B H31X 71.4
H31I C31B H31X 73.7
N2 C22B C222 107.9(8)
N2 C22B C221 110.6(8)
C222 C22B C221 111.4(8)
N2 C22B H22D 123.7
C222 C22B H22D 36.2
C221 C22B H22D 122.0
N2 C22B H22X 108.9
C222 C22B H22X 108.9
C221 C22B H22X 108.9
H22D C22B H22X 72.8
C321 C32B N3 116.5(9)
C321 C32B C322 112.5(10)
N3 C32B C322 108.3(9)
C321 C32B H32D 36.9
N3 C32B H32D 129.9
C322 C32B H32D 121.0
C321 C32B H32X 106.3
N3 C32B H32X 106.3
C322 C32B H32X 106.3
H32D C32B H32X 69.5

loop_
_geom_bond_atom_site_label_1
_geom_bond_atom_site_label_2
_geom_bond_distance
Cr1 N1 1.553(4)
Cr1 N3 1.798(3)
Cr1 N2 1.840(3)
Cr1 O1 1.849(3)
O1 C1 1.354(6)
C1 C2 1.390(7)
C1 C6 1.397(6)
C2 C3 1.384(8)
C2 H2A 0.9500
C3 C4 1.413(13)
C3 H3A 0.9500
C4 C5 1.382(9)
C4 C7 1.423(13)
C5 C6 1.395(9)
C5 H5A 0.9500
C6 H6A 0.9500
C7 F1 1.314(9)
C7 F3 1.322(9)
C7 F2 1.336(9)
N2 C21B 1.414(14)
N2 C22 1.438(6)
N2 C21 1.483(6)
N2 C22B 1.516(13)
N2 Cr2 1.787(3)
C22 C221 1.527(6)
C22 C222 1.571(6)
C22 H22A 1.0000
C22 H21F 1.5608
C221 C22B 1.542(13)
C221 H21B 0.9800
C221 H21C 0.9800
C221 H21D 0.9800
C221 H21E 0.9599
C221 H21F 0.9600
C221 H21G 0.9599
C222 C22B 1.527(13)
C222 H22B 0.9600
C222 H22C 0.9599
C222 H22D 0.9601
C222 H22E 0.9601
C222 H22F 0.9600
C222 H22G 0.9600
C21 C211 1.505(8)
C21 C212 1.525(8)
C21 H21A 1.0000
C21 H11G 1.5669
C21 H12F 1.5908
C211 C21B 1.493(14)
C211 H11B 0.9600
C211 H11C 0.9600
C211 H11D 0.9600
C211 H11E 0.9600
C211 H11F 0.9600
C211 H11G 0.9600
C212 C21B 1.554(15)
C212 H12B 0.9601
C212 H12C 0.9599
C212 H12D 0.9600
C212 H12E 0.9600
C212 H12F 0.9600
C212 H12G 0.9600
N3 C31B 1.453(12)
N3 C32B 1.477(12)
N3 C32 1.491(6)
N3 C31 1.497(6)
N3 Cr2 1.852(3)
C32 C322 1.509(6)
C32 C321 1.532(6)
C32 H32A 1.0000
C32 H32F 1.5602
C32 H32M 1.5530
C321 C32B 1.468(15)
C321 H32B 0.9601
C321 H32C 0.9600
C321 H32D 0.9601
C321 H32E 0.9601
C321 H32F 0.9599
C321 H32G 0.9600
C322 C32B 1.576(14)
C322 H32H 0.9599
C322 H32I 0.9600
C322 H32J 0.9599
C322 H32K 0.9600
C322 H32L 0.9600
C322 H32M 0.9599
C31 C312 1.521(7)
C31 C311 1.547(7)
C31 H31A 1.0000
C31 H31F 1.4973
C31 H31M 1.4911
C311 C31B 1.495(12)
C311 H31B 0.9600
C311 H31C 0.9600
C311 H31D 0.9601
C311 H31E 0.9601
C311 H31F 0.9599
C311 H31G 0.9599
C312 C31B 1.597(12)
C312 H31H 0.9600
C312 H31I 0.9600
C312 H31J 0.9602
C312 H31K 0.9600
C312 H31L 0.9599
C312 H31M 0.9600
Cr2 N4 1.537(9)
Cr2 O10 1.841(8)
O10 C10 1.374(12)
C10 C60 1.359(19)
C10 C20 1.384(12)
C20 C30 1.385(13)
C20 H20A 0.9500
C30 C40 1.384(16)
C30 H30A 0.9500
C40 C70 1.58(4)
C40 C50 1.383(14)
C50 C60 1.36(2)
C50 H50A 0.9500
C60 H60A 0.9500
C70 F20 1.303(14)
C70 F30 1.307(14)
C70 F10 1.323(14)
C21B H11C 1.5834
C21B H21X 1.0000
C31B H31D 1.4991
C31B H31I 1.5884
C31B H31X 1.0000
C22B H22D 1.5593
C22B H22X 1.0000
C32B H32D 1.5571
C32B H32X 1.0000

loop_
_geom_torsion_atom_site_label_1
_geom_torsion_atom_site_label_2
_geom_torsion_atom_site_label_3
_geom_torsion_atom_site_label_4
_geom_torsion
N1 Cr1 O1 C1 -23.2(5)
N3 Cr1 O1 C1 -141.0(5)
N2 Cr1 O1 C1 90.7(5)
Cr1 O1 C1 C2 27.5(9)
Cr1 O1 C1 C6 -152.3(5)
O1 C1 C2 C3 177.7(8)
C6 C1 C2 C3 -2.4(12)
C1 C2 C3 C4 1(3)
C2 C3 C4 C5 1(5)
C2 C3 C4 C7 -180(2)
C3 C4 C5 C6 -1(4)
C7 C4 C5 C6 180(2)
O1 C1 C6 C5 -177.8(9)
C2 C1 C6 C5 2.3(13)
C4 C5 C6 C1 -1(3)
C5 C4 C7 F1 158(3)
C3 C4 C7 F1 -21(5)
C5 C4 C7 F3 35(4)
C3 C4 C7 F3 -144(3)
C5 C4 C7 F2 -82(3)
C3 C4 C7 F2 99(4)
N1 Cr1 N2 C21B -12.2(6)
N3 Cr1 N2 C21B 105.4(6)
O1 Cr1 N2 C21B -132.7(6)
N1 Cr1 N2 C22 172.3(3)
N3 Cr1 N2 C22 -70.1(3)
O1 Cr1 N2 C22 51.9(3)
N1 Cr1 N2 C21 -8.7(4)
N3 Cr1 N2 C21 108.9(4)
O1 Cr1 N2 C21 -129.1(4)
N1 Cr1 N2 C22B 162.1(10)
N3 Cr1 N2 C22B -80.4(10)
O1 Cr1 N2 C22B 41.6(10)
N1 Cr1 N2 Cr2 170.4(2)
N3 Cr1 N2 Cr2 -72.0(2)
O1 Cr1 N2 Cr2 49.9(2)
C21B N2 C22 C221 -45.4(14)
C21 N2 C22 C221 -53.5(6)
C22B N2 C22 C221 -62.9(8)
Cr2 N2 C22 C221 126.4(4)
Cr1 N2 C22 C221 125.6(4)
C21B N2 C22 C222 79.7(13)
C21 N2 C22 C222 71.6(5)
C22B N2 C22 C222 62.2(8)
Cr2 N2 C22 C222 -108.5(4)
Cr1 N2 C22 C222 -109.3(4)
N2 C22 C221 C22B 64.6(9)
C222 C22 C221 C22B -60.4(9)
N2 C22 C222 C22B -66.1(9)
C221 C22 C222 C22B 62.4(9)
C21B N2 C21 C211 -60.0(12)
C22 N2 C21 C211 112.6(5)
C22B N2 C21 C211 118.3(7)
Cr2 N2 C21 C211 -67.2(9)
Cr1 N2 C21 C211 -66.4(6)
C21B N2 C21 C212 65.6(12)
C22 N2 C21 C212 -121.9(5)
C22B N2 C21 C212 -116.2(6)
Cr2 N2 C21 C212 58.4(9)
Cr1 N2 C21 C212 59.2(6)
N2 C21 C211 C21B 57.5(12)
C212 C21 C211 C21B -67.1(12)
N2 C21 C212 C21B -60.9(10)
C211 C21 C212 C21B 65.2(11)
N1 Cr1 N3 C31B 7.6(5)
N2 Cr1 N3 C31B -109.7(5)
O1 Cr1 N3 C31B 130.9(5)
N1 Cr1 N3 C32B 174.1(11)
N2 Cr1 N3 C32B 56.9(11)
O1 Cr1 N3 C32B -62.6(11)
N1 Cr1 N3 C32 -178.9(3)
N2 Cr1 N3 C32 63.8(3)
O1 Cr1 N3 C32 -55.6(3)
N1 Cr1 N3 C31 5.8(4)
N2 Cr1 N3 C31 -111.5(4)
O1 Cr1 N3 C31 129.1(4)
N1 Cr1 N3 Cr2 -175.3(3)
N2 Cr1 N3 Cr2 67.4(2)
O1 Cr1 N3 Cr2 -52.0(2)
C31B N3 C32 C322 -76.9(12)
C32B N3 C32 C322 -69.0(11)
C31 N3 C32 C322 -66.5(5)
Cr1 N3 C32 C322 117.4(4)
Cr2 N3 C32 C322 116.0(4)
C31B N3 C32 C321 50.1(13)
C32B N3 C32 C321 58.0(10)
C31 N3 C32 C321 60.5(5)
Cr1 N3 C32 C321 -115.6(4)
Cr2 N3 C32 C321 -117.0(4)
N3 C32 C321 C32B -59.7(10)
C322 C32 C321 C32B 66.5(10)
N3 C32 C322 C32B 65.3(10)
C321 C32 C322 C32B -61.2(10)
C31B N3 C31 C312 -64.3(8)
C32B N3 C31 C312 124.7(7)
C32 N3 C31 C312 123.3(4)
Cr1 N3 C31 C312 -61.4(5)
Cr2 N3 C31 C312 -62.4(8)
C31B N3 C31 C311 55.4(8)
C32B N3 C31 C311 -115.6(7)
C32 N3 C31 C311 -117.0(4)
Cr1 N3 C31 C311 58.3(6)
Cr2 N3 C31 C311 57.3(9)
N3 C31 C311 C31B -55.3(8)
C312 C31 C311 C31B 64.7(8)
N3 C31 C312 C31B 59.5(7)
C311 C31 C312 C31B -60.0(7)
C21B N2 Cr2 N4 -179.4(8)
C22 N2 Cr2 N4 5.4(4)
C21 N2 Cr2 N4 -174.9(7)
C22B N2 Cr2 N4 -1.6(7)
Cr1 N2 Cr2 N4 -176.4(4)
C21B N2 Cr2 O10 -59.5(7)
C22 N2 Cr2 O10 125.2(3)
C21 N2 Cr2 O10 -55.0(7)
C22B N2 Cr2 O10 118.3(6)
Cr1 N2 Cr2 O10 -56.5(3)
C21B N2 Cr2 N3 64.4(7)
C22 N2 Cr2 N3 -110.9(3)
C21 N2 Cr2 N3 68.9(7)
C22B N2 Cr2 N3 -117.9(6)
Cr1 N2 Cr2 N3 67.3(2)
C31B N3 Cr2 N4 174.5(6)
C32B N3 Cr2 N4 -15.4(8)
C32 N3 Cr2 N4 -12.0(4)
C31 N3 Cr2 N4 173.2(7)
Cr1 N3 Cr2 N4 171.3(4)
C31B N3 Cr2 N2 -68.7(6)
C32B N3 Cr2 N2 101.4(7)
C32 N3 Cr2 N2 104.9(3)
C31 N3 Cr2 N2 -70.0(7)
Cr1 N3 Cr2 N2 -71.9(2)
C31B N3 Cr2 O10 53.9(6)
C32B N3 Cr2 O10 -136.1(7)
C32 N3 Cr2 O10 -132.6(3)
C31 N3 Cr2 O10 52.6(7)
Cr1 N3 Cr2 O10 50.6(3)
N4 Cr2 O10 C10 22.6(13)
N2 Cr2 O10 C10 -92.3(12)
N3 Cr2 O10 C10 137.9(11)
Cr2 O10 C10 C60 -7(2)
Cr2 O10 C10 C20 170.6(13)
C60 C10 C20 C30 -5(4)
O10 C10 C20 C30 178(2)
C10 C20 C30 C40 5(7)
C20 C30 C40 C70 174(4)
C20 C30 C40 C50 -5(13)
C70 C40 C50 C60 -175(7)
C30 C40 C50 C60 4(12)
C20 C10 C60 C50 3(3)
O10 C10 C60 C50 -179(2)
C40 C50 C60 C10 -3(6)
C30 C40 C70 F20 153(5)
C50 C40 C70 F20 -28(10)
C30 C40 C70 F30 -85(7)
C50 C40 C70 F30 94(8)
C30 C40 C70 F10 33(8)
C50 C40 C70 F10 -147(7)
C22 N2 C21B C211 52.1(19)
C21 N2 C21B C211 65.3(12)
C22B N2 C21B C211 63.5(13)
Cr2 N2 C21B C211 -118.5(10)
Cr1 N2 C21B C211 -119.6(10)
C22 N2 C21B C212 -78.2(16)
C21 N2 C21B C212 -65.0(11)
C22B N2 C21B C212 -66.8(12)
Cr2 N2 C21B C212 111.2(9)
Cr1 N2 C21B C212 110.0(9)
C21 C211 C21B N2 -67.1(13)
C21 C211 C21B C212 63.9(11)
C21 C212 C21B N2 68.4(12)
C21 C212 C21B C211 -65.3(11)
C32B N3 C31B C311 -52.1(12)
C32 N3 C31B C311 -47.1(17)
C31 N3 C31B C311 -62.2(9)
Cr1 N3 C31B C311 120.0(9)
Cr2 N3 C31B C311 118.7(8)
C32B N3 C31B C312 68.1(11)
C32 N3 C31B C312 73.1(14)
C31 N3 C31B C312 58.1(8)
Cr1 N3 C31B C312 -119.7(7)
Cr2 N3 C31B C312 -121.0(7)
C31 C311 C31B N3 61.6(10)
C31 C311 C31B C312 -58.7(8)
C31 C312 C31B N3 -61.5(9)
C31 C312 C31B C311 62.8(8)
C21B N2 C22B C222 125.3(9)
C22 N2 C22B C222 -64.2(8)
C21 N2 C22B C222 124.2(8)
Cr2 N2 C22B C222 -52.6(10)
Cr1 N2 C22B C222 -48.5(14)
C21B N2 C22B C221 -112.6(10)
C22 N2 C22B C221 57.9(8)
C21 N2 C22B C221 -113.6(8)
Cr2 N2 C22B C221 69.5(9)
Cr1 N2 C22B C221 73.6(12)
C22 C222 C22B N2 59.2(8)
C22 C222 C22B C221 -62.4(8)
C22 C221 C22B N2 -55.4(8)
C22 C221 C22B C222 64.6(9)
C32 C321 C32B N3 64.6(10)
C32 C321 C32B C322 -61.2(10)
C31B N3 C32B C321 109.3(11)
C32 N3 C32B C321 -66.5(12)
C31 N3 C32B C321 115.8(11)
Cr1 N3 C32B C321 -55.3(17)
Cr2 N3 C32B C321 -60.3(13)
C31B N3 C32B C322 -122.8(9)
C32 N3 C32B C322 61.4(10)
C31 N3 C32B C322 -116.3(9)
Cr1 N3 C32B C322 72.7(14)
Cr2 N3 C32B C322 67.6(11)
C32 C322 C32B C321 65.9(11)
C32 C322 C32B N3 -64.2(9)
